data_7050604
loop_
_publ_author_name
'Li, Rongqing'
'Larsen, David S.'
'Brooker, Sally'

_publ_section_title
;
 Syntheses, structures and tautomers of 2,5-disubstituted pyrroles
;
_journal_issue 9
_journal_name_full 'New Journal of Chemistry'
_journal_page_first 1353
_journal_paper_doi 10.1039/b303829g
_journal_volume 27
_journal_year 2003
_chemical_formula_sum 'C8 H9 N O4'
_chemical_formula_weight 183.16
_chemical_name_systematic
;
?
;
_space_group_IT_number 14
_symmetry_cell_setting monoclinic
_symmetry_space_group_name_Hall '-P 2ybc'
_symmetry_space_group_name_H-M 'P 1 21/c 1'
_atom_sites_solution_hydrogens geom
_atom_sites_solution_primary direct
_atom_sites_solution_secondary difmap
_audit_creation_method SHELXL-97
_cell_angle_alpha 90.00
_cell_angle_beta 91.191(5)
_cell_angle_gamma 90.00
_cell_formula_units_Z 4
_cell_length_a 8.333(3)
_cell_length_b 12.671(4)
_cell_length_c 7.960(3)
_cell_measurement_temperature 168(2)
_cell_volume 840.3(5)
_computing_structure_refinement 'SHELXL-97 (Sheldrick, 1997)'
_computing_structure_solution 'SHELXS-97 (Sheldrick, 1990)'
_diffrn_ambient_temperature 168(2)
_diffrn_measured_fraction_theta_full 0.978
_diffrn_measured_fraction_theta_max 0.978
_diffrn_measurement_device_type 'Bruker SMART area detector'
_diffrn_radiation_monochromator graphite
_diffrn_radiation_source 'fine-focus sealed tube'
_diffrn_radiation_type MoK\a
_diffrn_radiation_wavelength 0.71073
_diffrn_reflns_av_R_equivalents 0.0427
_diffrn_reflns_av_sigmaI/netI 0.0380
_diffrn_reflns_limit_h_max 10
_diffrn_reflns_limit_h_min -10
_diffrn_reflns_limit_k_max 15
_diffrn_reflns_limit_k_min -6
_diffrn_reflns_limit_l_max 9
_diffrn_reflns_limit_l_min -9
_diffrn_reflns_number 5612
_diffrn_reflns_theta_full 26.45
_diffrn_reflns_theta_max 26.45
_diffrn_reflns_theta_min 2.44
_exptl_absorpt_coefficient_mu 0.118
_exptl_absorpt_correction_T_max 1.00
_exptl_absorpt_correction_T_min 0.49
_exptl_absorpt_correction_type Semi-empirical(SADABS)
_exptl_crystal_colour colourless
_exptl_crystal_density_diffrn 1.448
_exptl_crystal_density_method 'not measured'
_exptl_crystal_description plate
_exptl_crystal_F_000 384
_exptl_crystal_size_max 0.80
_exptl_crystal_size_mid 0.54
_exptl_crystal_size_min 0.02
_refine_diff_density_max 0.156
_refine_diff_density_min -0.294
_refine_diff_density_rms 0.054
_refine_ls_extinction_method none
_refine_ls_goodness_of_fit_ref 1.036
_refine_ls_hydrogen_treatment mixed
_refine_ls_matrix_type full
_refine_ls_number_parameters 118
_refine_ls_number_reflns 1696
_refine_ls_number_restraints 0
_refine_ls_restrained_S_all 1.036
_refine_ls_R_factor_all 0.0735
_refine_ls_R_factor_gt 0.0444
_refine_ls_shift/su_max 0.000
_refine_ls_shift/su_mean 0.000
_refine_ls_structure_factor_coef Fsqd
_refine_ls_weighting_details 'calc w=1/[\s^2^(Fo^2^)+(0.0552P)^2^+0.2892P] where P=(Fo^2^+2Fc^2^)/3'
_refine_ls_weighting_scheme calc
_refine_ls_wR_factor_gt 0.1043
_refine_ls_wR_factor_ref 0.1211
_reflns_number_gt 1205
_reflns_number_total 1696
_reflns_threshold_expression >2sigma(I)
_cod_data_source_file b303829g.txt
_cod_data_source_block pda
_cod_depositor_comments
;
The following automatic conversions were performed:
'_symmetry_cell_setting' value 'Monoclinic' changed to 'monoclinic'
according to '/home/saulius/struct/CIF-dictionaries/cif_core.dic'
dictionary named 'cif_core.dic' version 2.4.1 from 2010-06-29.

Automatic conversion script
Id: cif_fix_enum 1527 2010-12-29 10:47:43Z saulius 
;
_cod_original_sg_symbol_H-M P2(1)/c
_cod_database_code 7050604

loop_
_symmetry_equiv_pos_as_xyz
'x, y, z'
'-x, y+1/2, -z+1/2'
'-x, -y, -z'
'x, -y-1/2, z-1/2'

loop_
_atom_site_label
_atom_site_type_symbol
_atom_site_fract_x
_atom_site_fract_y
_atom_site_fract_z
_atom_site_U_iso_or_equiv
_atom_site_adp_type
_atom_site_occupancy
_atom_site_symmetry_multiplicity
_atom_site_calc_flag
_atom_site_refinement_flags
_atom_site_disorder_assembly
_atom_site_disorder_group
N1 N 0.1231(2) 0.13295(11) 0.3671(2) 0.0291(4) Uani 1 1 d . . .
H1 H 0.0423 0.1411 0.2759 0.035 Uiso 1 1 d . . .
C2 C 0.0713(2) 0.13193(13) 0.5303(3) 0.0291(5) Uani 1 1 d . . .
C3 C 0.2028(3) 0.11968(14) 0.6330(3) 0.0341(5) Uani 1 1 d . . .
H3 H 0.2062 0.1154 0.7605 0.041 Uiso 1 1 d . . .
C4 C 0.3395(3) 0.11212(15) 0.5300(3) 0.0343(5) Uani 1 1 d . . .
H4 H 0.4601 0.1071 0.5742 0.041 Uiso 1 1 d . . .
C5 C 0.2868(2) 0.12131(13) 0.3673(3) 0.0292(5) Uani 1 1 d . . .
C6 C 0.3769(3) 0.11322(14) 0.2064(3) 0.0357(5) Uani 1 1 d . . .
H6A H 0.3572 0.1760 0.1348 0.043 Uiso 1 1 d . . .
H6B H 0.5015 0.1159 0.2316 0.043 Uiso 1 1 d . . .
C7 C 0.3324(3) 0.01199(14) 0.1207(2) 0.0293(5) Uani 1 1 d . . .
O1 O 0.41328(18) -0.06832(10) 0.13445(19) 0.0385(4) Uani 1 1 d . . .
O2 O 0.19623(19) 0.01568(10) 0.03700(19) 0.0382(4) Uani 1 1 d . . .
H20 H 0.1749 -0.0536 -0.0167 0.046 Uiso 1 1 d . . .
C16 C -0.1030(3) 0.13945(15) 0.5695(3) 0.0355(5) Uani 1 1 d . . .
H16A H -0.1673 0.0822 0.5102 0.043 Uiso 1 1 d . . .
H16B H -0.1140 0.1262 0.7055 0.043 Uiso 1 1 d . . .
C17 C -0.1744(2) 0.24604(14) 0.5316(3) 0.0297(5) Uani 1 1 d . . .
O3 O -0.11235(18) 0.32800(10) 0.58130(19) 0.0417(4) Uani 1 1 d . . .
O4 O -0.30562(19) 0.24423(11) 0.4408(2) 0.0442(4) Uani 1 1 d . . .
H40 H -0.3494 0.3279 0.4135 0.053 Uiso 1 1 d . . .

loop_
_atom_site_aniso_label
_atom_site_aniso_U_11
_atom_site_aniso_U_22
_atom_site_aniso_U_33
_atom_site_aniso_U_23
_atom_site_aniso_U_13
_atom_site_aniso_U_12
N1 0.0361(10) 0.0243(8) 0.0269(9) 0.0012(6) 0.0015(7) 0.0000(6)
C2 0.0418(12) 0.0197(9) 0.0262(11) 0.0015(7) 0.0072(9) 0.0007(8)
C3 0.0483(14) 0.0261(10) 0.0279(11) -0.0008(8) 0.0000(10) 0.0012(9)
C4 0.0401(13) 0.0267(10) 0.0358(13) -0.0031(8) -0.0051(10) 0.0012(8)
C5 0.0339(12) 0.0214(9) 0.0324(12) -0.0016(8) 0.0042(9) -0.0013(8)
C6 0.0440(13) 0.0278(10) 0.0358(13) -0.0025(9) 0.0103(10) -0.0060(9)
C7 0.0358(12) 0.0275(10) 0.0250(11) 0.0022(8) 0.0095(9) -0.0017(8)
O1 0.0429(9) 0.0285(7) 0.0442(9) -0.0010(6) 0.0034(7) 0.0032(6)
O2 0.0491(10) 0.0284(7) 0.0370(9) -0.0023(6) -0.0038(7) 0.0025(6)
C16 0.0410(13) 0.0241(9) 0.0419(13) 0.0033(8) 0.0104(10) 0.0000(8)
C17 0.0343(12) 0.0257(9) 0.0294(11) -0.0011(8) 0.0089(9) -0.0019(8)
O3 0.0514(10) 0.0254(7) 0.0477(10) -0.0007(6) -0.0118(7) -0.0012(6)
O4 0.0446(10) 0.0290(7) 0.0588(11) -0.0053(7) -0.0076(8) -0.0027(6)

loop_
_atom_type_symbol
_atom_type_description
_atom_type_scat_dispersion_real
_atom_type_scat_dispersion_imag
_atom_type_scat_source
C C 0.0033 0.0016 'International Tables Vol C Tables 4.2.6.8 and 6.1.1.4'
H H 0.0000 0.0000 'International Tables Vol C Tables 4.2.6.8 and 6.1.1.4'
N N 0.0061 0.0033 'International Tables Vol C Tables 4.2.6.8 and 6.1.1.4'
O O 0.0106 0.0060 'International Tables Vol C Tables 4.2.6.8 and 6.1.1.4'

loop_
_geom_angle_atom_site_label_1
_geom_angle_atom_site_label_2
_geom_angle_atom_site_label_3
_geom_angle
_geom_angle_site_symmetry_1
_geom_angle_site_symmetry_3
_geom_angle_publ_flag
C5 N1 C2 109.18(17) . . ?
C3 C2 N1 107.66(18) . . ?
C3 C2 C16 130.92(19) . . ?
N1 C2 C16 121.38(19) . . ?
C2 C3 C4 107.83(19) . . ?
C5 C4 C3 107.18(19) . . ?
C4 C5 N1 108.14(18) . . ?
C4 C5 C6 130.3(2) . . ?
N1 C5 C6 121.40(18) . . ?
C7 C6 C5 108.88(15) . . ?
O1 C7 O2 123.14(18) . . ?
O1 C7 C6 122.8(2) . . ?
O2 C7 C6 114.02(17) . . ?
C2 C16 C17 113.41(15) . . ?
O3 C17 O4 122.75(18) . . ?
O3 C17 C16 122.36(19) . . ?
O4 C17 C16 114.89(17) . . ?

loop_
_geom_bond_atom_site_label_1
_geom_bond_atom_site_label_2
_geom_bond_distance
_geom_bond_site_symmetry_2
_geom_bond_publ_flag
N1 C5 1.372(3) . ?
N1 C2 1.378(3) . ?
C2 C3 1.362(3) . ?
C2 C16 1.495(3) . ?
C3 C4 1.421(3) . ?
C4 C5 1.364(3) . ?
C5 C6 1.502(3) . ?
C6 C7 1.496(3) . ?
C7 O1 1.224(2) . ?
C7 O2 1.305(3) . ?
C16 C17 1.504(3) . ?
C17 O3 1.222(2) . ?
C17 O4 1.298(3) . ?

loop_
_geom_torsion_atom_site_label_1
_geom_torsion_atom_site_label_2
_geom_torsion_atom_site_label_3
_geom_torsion_atom_site_label_4
_geom_torsion
_geom_torsion_site_symmetry_1
_geom_torsion_site_symmetry_2
_geom_torsion_site_symmetry_3
_geom_torsion_site_symmetry_4
_geom_torsion_publ_flag
C5 N1 C2 C3 0.0(2) . . . . ?
C5 N1 C2 C16 -177.89(15) . . . . ?
N1 C2 C3 C4 -0.4(2) . . . . ?
C16 C2 C3 C4 177.20(17) . . . . ?
C2 C3 C4 C5 0.7(2) . . . . ?
C3 C4 C5 N1 -0.7(2) . . . . ?
C3 C4 C5 C6 -176.23(18) . . . . ?
C2 N1 C5 C4 0.43(19) . . . . ?
C2 N1 C5 C6 176.44(15) . . . . ?
C4 C5 C6 C7 107.9(2) . . . . ?
N1 C5 C6 C7 -67.1(2) . . . . ?
C5 C6 C7 O1 -96.5(2) . . . . ?
C5 C6 C7 O2 80.4(2) . . . . ?
C3 C2 C16 C17 113.1(2) . . . . ?
N1 C2 C16 C17 -69.5(2) . . . . ?
C2 C16 C17 O3 -50.1(3) . . . . ?
C2 C16 C17 O4 129.2(2) . . . . ?

loop_
_cod_related_entry_id
_cod_related_entry_database
_cod_related_entry_code
1 ChemSpider 21142033
